data_4519286
loop_
_publ_author_name
'Mills, L. Reginald'
'Gygi, David'
'Ludwig, Jacob R.'
'Simmons, Eric M.'
'Wisniewski, Steven R.'
'Kim, Junho'
'Chirik, Paul J.'

_publ_section_title
;
 Cobalt-Catalyzed C(sp2)--C(sp3) Suzuki--Miyaura Cross-Coupling Enabled by
 Well-Defined Precatalysts with L,X-Type Ligands
;
_journal_name_full 'ACS Catalysis'
_journal_page_first 1905
_journal_page_last 1918
_journal_paper_doi 10.1021/acscatal.1c05586
_journal_year 2022
_chemical_formula_sum 'C58 H56 Cl8 Co2 N4 O8'
_chemical_formula_weight 1338.52
_space_group_crystal_system monoclinic
_space_group_IT_number 14
_space_group_name_Hall '-P 2ybc'
_space_group_name_H-M_alt 'P 1 21/c 1'
_atom_sites_solution_hydrogens mixed
_audit_creation_method SHELXL-2018/3
_cell_angle_alpha 90
_cell_angle_beta 103.7380(10)
_cell_angle_gamma 90
_cell_formula_units_Z 2
_cell_length_a 9.9281(2)
_cell_length_b 19.0648(4)
_cell_length_c 16.0575(3)
_cell_measurement_reflns_used 9917
_cell_measurement_temperature 100(2)
_cell_measurement_theta_max 28.72
_cell_measurement_theta_min 2.37
_cell_volume 2952.37(10)
_computing_structure_refinement 'SHELXL-2018/3 (Sheldrick, 2018)'
_computing_structure_solution 'SHELXT 2014/5 (Sheldrick, 2014)'
_diffrn_ambient_temperature 100(2)
_diffrn_measured_fraction_theta_full 0.999
_diffrn_measured_fraction_theta_max 0.999
_diffrn_measurement_device_type 'Bruker APEX-II CCD'
_diffrn_measurement_method '\f and \w scans'
_diffrn_radiation_type MoK\a
_diffrn_radiation_wavelength 0.71073
_diffrn_reflns_av_R_equivalents 0.0546
_diffrn_reflns_av_unetI/netI 0.0254
_diffrn_reflns_Laue_measured_fraction_full 0.999
_diffrn_reflns_Laue_measured_fraction_max 0.999
_diffrn_reflns_limit_h_max 13
_diffrn_reflns_limit_h_min -13
_diffrn_reflns_limit_k_max 25
_diffrn_reflns_limit_k_min -25
_diffrn_reflns_limit_l_max 21
_diffrn_reflns_limit_l_min -21
_diffrn_reflns_number 93498
_diffrn_reflns_point_group_measured_fraction_full 0.999
_diffrn_reflns_point_group_measured_fraction_max 0.999
_diffrn_reflns_theta_full 25.242
_diffrn_reflns_theta_max 28.731
_diffrn_reflns_theta_min 2.112
_exptl_absorpt_coefficient_mu 0.981
_exptl_absorpt_correction_T_max 0.7458
_exptl_absorpt_correction_T_min 0.6900
_exptl_absorpt_correction_type multi-scan
_exptl_absorpt_process_details 'TWINABS BRUKER AXS'
_exptl_crystal_colour green
_exptl_crystal_density_diffrn 1.506
_exptl_crystal_description block
_exptl_crystal_F_000 1372
_exptl_crystal_size_max 0.208
_exptl_crystal_size_mid 0.206
_exptl_crystal_size_min 0.198
_refine_diff_density_max 0.586
_refine_diff_density_min -0.439
_refine_diff_density_rms 0.065
_refine_ls_extinction_method none
_refine_ls_goodness_of_fit_ref 1.088
_refine_ls_hydrogen_treatment mixed
_refine_ls_matrix_type full
_refine_ls_number_parameters 389
_refine_ls_number_reflns 7666
_refine_ls_number_restraints 0
_refine_ls_restrained_S_all 1.088
_refine_ls_R_factor_all 0.0453
_refine_ls_R_factor_gt 0.0368
_refine_ls_shift/su_max 0.002
_refine_ls_shift/su_mean 0.000
_refine_ls_structure_factor_coef Fsqd
_refine_ls_weighting_details 'w=1/[\s^2^(Fo^2^)+(0.0314P)^2^+2.5866P] where P=(Fo^2^+2Fc^2^)/3'
_refine_ls_weighting_scheme calc
_refine_ls_wR_factor_gt 0.0810
_refine_ls_wR_factor_ref 0.0843
_reflns_Friedel_coverage 0.000
_reflns_number_gt 6682
_reflns_number_total 7666
_reflns_threshold_expression 'I > 2\s(I)'
_cod_data_source_file cs1c05586_si_004.cif
_cod_data_source_block RM5
_cod_original_sg_symbol_H-M 'P 21/c'
_cod_database_code 4519286
_shelx_shelxl_version_number 2018/3
_shelx_space_group_comment
;
The symmetry employed for this shelxl refinement is uniquely defined
by the following loop, which should always be used as a source of
symmetry information in preference to the above space-group names.
They are only intended as comments.
;
_shelx_estimated_absorpt_t_min 0.7101
_shelx_estimated_absorpt_t_max 0.7458

loop_
_space_group_symop_operation_xyz
'x, y, z'
'-x, y+1/2, -z+1/2'
'-x, -y, -z'
'x, -y-1/2, z-1/2'

loop_
_atom_site_label
_atom_site_type_symbol
_atom_site_fract_x
_atom_site_fract_y
_atom_site_fract_z
_atom_site_U_iso_or_equiv
_atom_site_adp_type
_atom_site_occupancy
_atom_site_site_symmetry_order
_atom_site_calc_flag
_atom_site_refinement_flags_posn
_atom_site_refinement_flags_adp
_atom_site_refinement_flags_occupancy
_atom_site_disorder_assembly
_atom_site_disorder_group
C1 C 0.48810(18) 0.18690(9) 0.86606(11) 0.0132(3) Uani 1 1 d . . . . .
C2 C 0.37498(18) 0.14778(9) 0.81941(11) 0.0168(3) Uani 1 1 d . . . . .
H2C H 0.335530 0.159280 0.762563 0.020 Uiso 1 1 calc R U . . .
C3 C 0.3221(2) 0.09273(10) 0.85693(12) 0.0205(4) Uani 1 1 d . . . . .
H3 H 0.247759 0.067323 0.824776 0.025 Uiso 1 1 calc R U . . .
C4 C 0.3780(2) 0.07406(10) 0.94277(12) 0.0199(4) Uani 1 1 d . . . . .
H4 H 0.339891 0.037210 0.967442 0.024 Uiso 1 1 calc R U . . .
C5 C 0.48920(19) 0.11060(9) 0.98995(11) 0.0171(3) Uani 1 1 d . . . . .
H5 H 0.526613 0.098350 1.046808 0.021 Uiso 1 1 calc R U . . .
C6 C 0.54746(17) 0.16682(9) 0.95274(11) 0.0134(3) Uani 1 1 d . . . . .
C7 C 0.66555(18) 0.20228(9) 1.00291(11) 0.0143(3) Uani 1 1 d . . . . .
H7 H 0.700076 0.188555 1.059540 0.017 Uiso 1 1 calc R U . . .
C8 C 0.84863(17) 0.28985(9) 1.01351(11) 0.0133(3) Uani 1 1 d . . . . .
C9 C 0.88569(19) 0.34786(9) 0.97162(11) 0.0163(3) Uani 1 1 d . . . . .
H9 H 0.830561 0.361411 0.918816 0.020 Uiso 1 1 calc R U . . .
C10 C 1.00467(18) 0.38583(9) 1.00811(11) 0.0162(3) Uani 1 1 d . . . . .
H10 H 1.029416 0.424588 0.979880 0.019 Uiso 1 1 calc R U . . .
C11 C 1.08631(18) 0.36531(9) 1.08719(11) 0.0149(3) Uani 1 1 d . . . . .
C12 C 1.04962(18) 0.30593(10) 1.12825(11) 0.0175(4) Uani 1 1 d . . . . .
H12 H 1.105287 0.291764 1.180623 0.021 Uiso 1 1 calc R U . . .
C13 C 0.93216(18) 0.26842(9) 1.09187(11) 0.0166(3) Uani 1 1 d . . . . .
H13 H 0.908561 0.228967 1.119386 0.020 Uiso 1 1 calc R U . . .
C14 C 1.2461(2) 0.45961(10) 1.09273(13) 0.0213(4) Uani 1 1 d . . . . .
H14A H 1.265485 0.448037 1.038569 0.032 Uiso 1 1 calc R U . . .
H14B H 1.328102 0.478346 1.130359 0.032 Uiso 1 1 calc R U . . .
H14C H 1.173326 0.493911 1.084208 0.032 Uiso 1 1 calc R U . . .
C15 C 0.44850(18) 0.20150(9) 0.58827(11) 0.0154(3) Uani 1 1 d . . . . .
C16 C 0.56017(19) 0.16142(10) 0.63485(12) 0.0192(4) Uani 1 1 d . . . . .
H16 H 0.597269 0.171127 0.692502 0.023 Uiso 1 1 calc R U . . .
C17 C 0.61493(19) 0.10784(10) 0.59558(13) 0.0212(4) Uani 1 1 d . . . . .
H17 H 0.688302 0.081618 0.627405 0.025 Uiso 1 1 calc R U . . .
C18 C 0.5623(2) 0.09203(10) 0.50865(12) 0.0205(4) Uani 1 1 d . . . . .
H18 H 0.601679 0.056230 0.482962 0.025 Uiso 1 1 calc R U . . .
C19 C 0.45267(19) 0.12964(9) 0.46177(12) 0.0174(3) Uani 1 1 d . . . . .
H19 H 0.417135 0.118989 0.404216 0.021 Uiso 1 1 calc R U . . .
C20 C 0.39296(18) 0.18463(9) 0.50028(11) 0.0141(3) Uani 1 1 d . . . . .
C21 C 0.27662(18) 0.22077(9) 0.44982(11) 0.0142(3) Uani 1 1 d . . . . .
H21 H 0.245486 0.208224 0.392500 0.017 Uiso 1 1 calc R U . . .
C22 C 0.09142(17) 0.30722(9) 0.43479(11) 0.0130(3) Uani 1 1 d . . . . .
C23 C 0.04701(18) 0.36384(9) 0.47538(11) 0.0164(3) Uani 1 1 d . . . . .
H23 H 0.095777 0.376724 0.530104 0.020 Uiso 1 1 calc R U . . .
C24 C -0.07034(18) 0.40153(9) 0.43457(11) 0.0165(3) Uani 1 1 d . . . . .
H24 H -0.099636 0.439666 0.461811 0.020 Uiso 1 1 calc R U . . .
C25 C -0.14338(18) 0.38194(9) 0.35304(11) 0.0156(3) Uani 1 1 d . . . . .
C26 C -0.0982(2) 0.32430(11) 0.31329(12) 0.0225(4) Uani 1 1 d . . . . .
H26 H -0.147435 0.310828 0.258894 0.027 Uiso 1 1 calc R U . . .
C27 C 0.01786(19) 0.28719(10) 0.35331(11) 0.0197(4) Uani 1 1 d . . . . .
H27 H 0.047022 0.248972 0.326143 0.024 Uiso 1 1 calc R U . . .
C28 C -0.3063(2) 0.47607(10) 0.34155(13) 0.0224(4) Uani 1 1 d . . . . .
H28A H -0.327891 0.465087 0.395275 0.034 Uiso 1 1 calc R U . . .
H28B H -0.387754 0.493695 0.302312 0.034 Uiso 1 1 calc R U . . .
H28C H -0.234687 0.511005 0.350431 0.034 Uiso 1 1 calc R U . . .
Cl2 Cl 0.24111(5) 0.34214(2) 0.73802(3) 0.01992(10) Uani 1 1 d . . . . .
Cl3 Cl 0.04690(7) 0.50433(3) 0.80777(4) 0.03947(14) Uani 1 1 d . . . . .
Cl4 Cl -0.08632(6) 0.43990(3) 0.64350(3) 0.03003(12) Uani 1 1 d . . . . .
Co1 Co 0.45265(2) 0.29874(2) 0.73364(2) 0.01375(6) Uani 1 1 d . . . . .
C29 C -0.0466(2) 0.43195(11) 0.75655(13) 0.0233(4) Uani 1 1 d . . . . .
N1 N 0.72688(15) 0.25324(8) 0.97231(9) 0.0139(3) Uani 1 1 d . . . . .
N2 N 0.21126(15) 0.27058(8) 0.47964(9) 0.0133(3) Uani 1 1 d . . . . .
O1 O 0.53967(13) 0.24056(6) 0.83238(7) 0.0151(2) Uani 1 1 d . . . . .
O2 O 0.39273(13) 0.25292(7) 0.62291(8) 0.0177(3) Uani 1 1 d . . . . .
O3 O 1.20372(13) 0.39808(7) 1.12993(8) 0.0204(3) Uani 1 1 d . . . . .
O4 O -0.25965(13) 0.41420(7) 0.30679(8) 0.0210(3) Uani 1 1 d . . . . .
Cl1 Cl 0.6148(5) 0.3844(3) 0.7430(4) 0.0282(9) Uani 0.56(5) 1 d . . P A 1
Cl1A Cl 0.6319(18) 0.3691(13) 0.7338(8) 0.047(3) Uani 0.44(5) 1 d . . P A 2
H29B H -0.131(2) 0.4306(12) 0.7754(15) 0.026(6) Uiso 1 1 d . . . . .
H29A H 0.013(2) 0.3920(13) 0.7735(15) 0.027(6) Uiso 1 1 d . . . . .
H2 H 0.246(2) 0.2802(12) 0.5313(15) 0.024(6) Uiso 1 1 d . . . . .
H1 H 0.684(3) 0.2666(13) 0.9188(16) 0.032(7) Uiso 1 1 d . . . . .

loop_
_atom_site_aniso_label
_atom_site_aniso_U_11
_atom_site_aniso_U_22
_atom_site_aniso_U_33
_atom_site_aniso_U_23
_atom_site_aniso_U_13
_atom_site_aniso_U_12
C1 0.0142(8) 0.0130(8) 0.0123(7) -0.0009(6) 0.0030(6) 0.0020(6)
C2 0.0164(8) 0.0182(8) 0.0139(8) -0.0026(6) -0.0001(6) -0.0005(7)
C3 0.0172(9) 0.0200(9) 0.0228(9) -0.0030(7) 0.0020(7) -0.0030(7)
C4 0.0204(9) 0.0156(8) 0.0243(9) 0.0021(7) 0.0069(7) -0.0023(7)
C5 0.0204(9) 0.0159(8) 0.0151(8) 0.0022(6) 0.0040(7) 0.0027(7)
C6 0.0129(8) 0.0134(8) 0.0130(8) -0.0002(6) 0.0013(6) 0.0029(6)
C7 0.0152(8) 0.0148(8) 0.0119(7) 0.0001(6) 0.0012(6) 0.0030(6)
C8 0.0122(8) 0.0136(8) 0.0131(8) -0.0024(6) 0.0010(6) 0.0019(6)
C9 0.0170(8) 0.0178(8) 0.0122(8) 0.0012(6) -0.0003(6) 0.0020(7)
C10 0.0154(8) 0.0155(8) 0.0168(8) 0.0048(6) 0.0022(6) 0.0012(6)
C11 0.0125(8) 0.0157(8) 0.0162(8) -0.0013(6) 0.0025(6) 0.0005(6)
C12 0.0152(8) 0.0213(9) 0.0135(8) 0.0042(7) -0.0017(6) 0.0004(7)
C13 0.0174(8) 0.0170(8) 0.0139(8) 0.0039(6) 0.0011(6) -0.0006(7)
C14 0.0182(9) 0.0178(9) 0.0268(10) 0.0022(7) 0.0030(7) -0.0036(7)
C15 0.0152(8) 0.0167(8) 0.0149(8) 0.0019(6) 0.0049(6) 0.0005(7)
C16 0.0169(9) 0.0255(10) 0.0146(8) 0.0025(7) 0.0023(7) 0.0028(7)
C17 0.0155(9) 0.0231(9) 0.0247(9) 0.0067(8) 0.0043(7) 0.0071(7)
C18 0.0212(9) 0.0174(9) 0.0251(9) 0.0009(7) 0.0098(7) 0.0048(7)
C19 0.0202(9) 0.0168(8) 0.0164(8) -0.0002(7) 0.0067(7) -0.0007(7)
C20 0.0148(8) 0.0148(8) 0.0127(8) 0.0009(6) 0.0032(6) -0.0004(6)
C21 0.0159(8) 0.0152(8) 0.0114(7) 0.0009(6) 0.0031(6) -0.0013(6)
C22 0.0111(7) 0.0153(8) 0.0124(7) 0.0019(6) 0.0024(6) -0.0001(6)
C23 0.0168(8) 0.0194(9) 0.0116(8) -0.0023(6) 0.0006(6) -0.0009(7)
C24 0.0177(9) 0.0172(8) 0.0144(8) -0.0022(6) 0.0035(7) 0.0008(7)
C25 0.0125(8) 0.0193(8) 0.0145(8) 0.0022(6) 0.0021(6) 0.0011(6)
C26 0.0208(9) 0.0299(10) 0.0135(8) -0.0053(7) -0.0024(7) 0.0051(8)
C27 0.0196(9) 0.0227(9) 0.0154(8) -0.0050(7) 0.0014(7) 0.0044(7)
C28 0.0193(9) 0.0200(9) 0.0275(10) 0.0025(8) 0.0049(8) 0.0065(7)
Cl2 0.0224(2) 0.0198(2) 0.0170(2) 0.00080(16) 0.00362(16) 0.00519(17)
Cl3 0.0422(3) 0.0361(3) 0.0435(3) -0.0166(3) 0.0168(3) -0.0148(2)
Cl4 0.0312(3) 0.0381(3) 0.0220(2) 0.0021(2) 0.0088(2) 0.0098(2)
Co1 0.01387(12) 0.01669(12) 0.00901(11) 0.00172(9) -0.00060(8) -0.00251(9)
C29 0.0216(10) 0.0266(10) 0.0229(10) -0.0006(8) 0.0077(8) -0.0034(8)
N1 0.0140(7) 0.0154(7) 0.0101(7) -0.0006(5) -0.0014(5) 0.0015(5)
N2 0.0133(7) 0.0154(7) 0.0102(7) 0.0010(5) 0.0007(5) -0.0003(5)
O1 0.0159(6) 0.0162(6) 0.0115(6) 0.0021(5) 0.0001(5) -0.0020(5)
O2 0.0188(6) 0.0219(6) 0.0110(6) -0.0010(5) 0.0005(5) 0.0056(5)
O3 0.0158(6) 0.0203(6) 0.0219(7) 0.0050(5) -0.0020(5) -0.0046(5)
O4 0.0175(6) 0.0254(7) 0.0173(6) -0.0003(5) -0.0014(5) 0.0078(5)
Cl1 0.0204(11) 0.0274(15) 0.0323(12) 0.0078(8) -0.0025(6) -0.0119(10)
Cl1A 0.043(3) 0.059(5) 0.0301(17) 0.016(3) -0.0080(18) -0.036(3)

loop_
_atom_type_symbol
_atom_type_description
_atom_type_scat_dispersion_real
_atom_type_scat_dispersion_imag
_atom_type_scat_source
C C 0.0033 0.0016 'International Tables Vol C Tables 4.2.6.8 and 6.1.1.4'
H H 0.0000 0.0000 'International Tables Vol C Tables 4.2.6.8 and 6.1.1.4'
Cl Cl 0.1484 0.1585 'International Tables Vol C Tables 4.2.6.8 and 6.1.1.4'
Co Co 0.3494 0.9721 'International Tables Vol C Tables 4.2.6.8 and 6.1.1.4'
N N 0.0061 0.0033 'International Tables Vol C Tables 4.2.6.8 and 6.1.1.4'
O O 0.0106 0.0060 'International Tables Vol C Tables 4.2.6.8 and 6.1.1.4'

loop_
_geom_angle_atom_site_label_1
_geom_angle_atom_site_label_2
_geom_angle_atom_site_label_3
_geom_angle
_geom_angle_site_symmetry_1
_geom_angle_site_symmetry_3
_geom_angle_publ_flag
O1 C1 C2 122.18(15) . . ?
O1 C1 C6 119.85(15) . . ?
C2 C1 C6 117.97(16) . . ?
C3 C2 C1 120.73(16) . . ?
C3 C2 H2C 119.6 . . ?
C1 C2 H2C 119.6 . . ?
C2 C3 C4 121.38(17) . . ?
C2 C3 H3 119.3 . . ?
C4 C3 H3 119.3 . . ?
C5 C4 C3 119.49(17) . . ?
C5 C4 H4 120.3 . . ?
C3 C4 H4 120.3 . . ?
C4 C5 C6 120.48(16) . . ?
C4 C5 H5 119.8 . . ?
C6 C5 H5 119.8 . . ?
C5 C6 C7 118.96(15) . . ?
C5 C6 C1 119.91(16) . . ?
C7 C6 C1 121.13(16) . . ?
N1 C7 C6 122.39(15) . . ?
N1 C7 H7 118.8 . . ?
C6 C7 H7 118.8 . . ?
C9 C8 C13 120.10(16) . . ?
C9 C8 N1 117.46(15) . . ?
C13 C8 N1 122.42(16) . . ?
C8 C9 C10 120.45(16) . . ?
C8 C9 H9 119.8 . . ?
C10 C9 H9 119.8 . . ?
C11 C10 C9 119.40(16) . . ?
C11 C10 H10 120.3 . . ?
C9 C10 H10 120.3 . . ?
O3 C11 C10 125.23(16) . . ?
O3 C11 C12 114.98(15) . . ?
C10 C11 C12 119.78(16) . . ?
C13 C12 C11 120.64(16) . . ?
C13 C12 H12 119.7 . . ?
C11 C12 H12 119.7 . . ?
C12 C13 C8 119.61(16) . . ?
C12 C13 H13 120.2 . . ?
C8 C13 H13 120.2 . . ?
O3 C14 H14A 109.5 . . ?
O3 C14 H14B 109.5 . . ?
H14A C14 H14B 109.5 . . ?
O3 C14 H14C 109.5 . . ?
H14A C14 H14C 109.5 . . ?
H14B C14 H14C 109.5 . . ?
O2 C15 C16 122.60(16) . . ?
O2 C15 C20 119.05(15) . . ?
C16 C15 C20 118.35(16) . . ?
C17 C16 C15 120.40(17) . . ?
C17 C16 H16 119.8 . . ?
C15 C16 H16 119.8 . . ?
C16 C17 C18 121.39(17) . . ?
C16 C17 H17 119.3 . . ?
C18 C17 H17 119.3 . . ?
C19 C18 C17 119.60(17) . . ?
C19 C18 H18 120.2 . . ?
C17 C18 H18 120.2 . . ?
C18 C19 C20 120.52(17) . . ?
C18 C19 H19 119.7 . . ?
C20 C19 H19 119.7 . . ?
C19 C20 C21 118.52(15) . . ?
C19 C20 C15 119.74(16) . . ?
C21 C20 C15 121.74(16) . . ?
N2 C21 C20 123.48(16) . . ?
N2 C21 H21 118.3 . . ?
C20 C21 H21 118.3 . . ?
C23 C22 C27 120.09(16) . . ?
C23 C22 N2 117.81(15) . . ?
C27 C22 N2 122.10(16) . . ?
C22 C23 C24 120.30(16) . . ?
C22 C23 H23 119.9 . . ?
C24 C23 H23 119.9 . . ?
C25 C24 C23 119.73(16) . . ?
C25 C24 H24 120.1 . . ?
C23 C24 H24 120.1 . . ?
O4 C25 C24 125.30(16) . . ?
O4 C25 C26 115.37(15) . . ?
C24 C25 C26 119.33(16) . . ?
C27 C26 C25 121.03(17) . . ?
C27 C26 H26 119.5 . . ?
C25 C26 H26 119.5 . . ?
C26 C27 C22 119.52(17) . . ?
C26 C27 H27 120.2 . . ?
C22 C27 H27 120.2 . . ?
O4 C28 H28A 109.5 . . ?
O4 C28 H28B 109.5 . . ?
H28A C28 H28B 109.5 . . ?
O4 C28 H28C 109.5 . . ?
H28A C28 H28C 109.5 . . ?
H28B C28 H28C 109.5 . . ?
O2 Co1 O1 117.79(5) . . ?
O2 Co1 Cl1A 110.0(5) . . ?
O1 Co1 Cl1A 98.1(4) . . ?
O2 Co1 Cl1 116.19(19) . . ?
O1 Co1 Cl1 100.60(14) . . ?
O2 Co1 Cl2 96.18(4) . . ?
O1 Co1 Cl2 114.46(4) . . ?
Cl1A Co1 Cl2 121.6(8) . . ?
Cl1 Co1 Cl2 112.43(14) . . ?
Cl3 C29 Cl4 112.18(12) . . ?
Cl3 C29 H29B 106.2(14) . . ?
Cl4 C29 H29B 109.1(14) . . ?
Cl3 C29 H29A 105.6(14) . . ?
Cl4 C29 H29A 109.2(14) . . ?
H29B C29 H29A 114(2) . . ?
C7 N1 C8 127.92(15) . . ?
C7 N1 H1 114.6(16) . . ?
C8 N1 H1 117.5(16) . . ?
C21 N2 C22 127.04(15) . . ?
C21 N2 H2 113.4(16) . . ?
C22 N2 H2 119.6(16) . . ?
C1 O1 Co1 129.23(11) . . ?
C15 O2 Co1 130.94(11) . . ?
C11 O3 C14 118.11(14) . . ?
C25 O4 C28 118.12(14) . . ?

loop_
_geom_bond_atom_site_label_1
_geom_bond_atom_site_label_2
_geom_bond_distance
_geom_bond_site_symmetry_2
_geom_bond_publ_flag
C1 O1 1.316(2) . ?
C1 C2 1.407(2) . ?
C1 C6 1.429(2) . ?
C2 C3 1.375(3) . ?
C2 H2C 0.9300 . ?
C3 C4 1.404(3) . ?
C3 H3 0.9300 . ?
C4 C5 1.371(3) . ?
C4 H4 0.9300 . ?
C5 C6 1.416(2) . ?
C5 H5 0.9300 . ?
C6 C7 1.425(2) . ?
C7 N1 1.303(2) . ?
C7 H7 0.9300 . ?
C8 C9 1.389(2) . ?
C8 C13 1.394(2) . ?
C8 N1 1.416(2) . ?
C9 C10 1.391(2) . ?
C9 H9 0.9300 . ?
C10 C11 1.391(2) . ?
C10 H10 0.9300 . ?
C11 O3 1.356(2) . ?
C11 C12 1.401(2) . ?
C12 C13 1.375(2) . ?
C12 H12 0.9300 . ?
C13 H13 0.9300 . ?
C14 O3 1.424(2) . ?
C14 H14A 0.9600 . ?
C14 H14B 0.9600 . ?
C14 H14C 0.9600 . ?
C15 O2 1.313(2) . ?
C15 C16 1.407(2) . ?
C15 C20 1.426(2) . ?
C16 C17 1.378(3) . ?
C16 H16 0.9300 . ?
C17 C18 1.402(3) . ?
C17 H17 0.9300 . ?
C18 C19 1.370(3) . ?
C18 H18 0.9300 . ?
C19 C20 1.417(2) . ?
C19 H19 0.9300 . ?
C20 C21 1.422(2) . ?
C21 N2 1.304(2) . ?
C21 H21 0.9300 . ?
C22 C23 1.386(2) . ?
C22 C27 1.392(2) . ?
C22 N2 1.420(2) . ?
C23 C24 1.393(2) . ?
C23 H23 0.9300 . ?
C24 C25 1.389(2) . ?
C24 H24 0.9300 . ?
C25 O4 1.362(2) . ?
C25 C26 1.397(3) . ?
C26 C27 1.375(3) . ?
C26 H26 0.9300 . ?
C27 H27 0.9300 . ?
C28 O4 1.428(2) . ?
C28 H28A 0.9600 . ?
C28 H28B 0.9600 . ?
C28 H28C 0.9600 . ?
Cl2 Co1 2.2738(5) . ?
Cl3 C29 1.755(2) . ?
Cl4 C29 1.770(2) . ?
Co1 O2 1.9432(12) . ?
Co1 O1 1.9596(12) . ?
Co1 Cl1A 2.228(7) . ?
Co1 Cl1 2.273(6) . ?
C29 H29B 0.96(2) . ?
C29 H29A 0.96(2) . ?
N1 H1 0.90(2) . ?
N2 H2 0.84(2) . ?

loop_
_geom_torsion_atom_site_label_1
_geom_torsion_atom_site_label_2
_geom_torsion_atom_site_label_3
_geom_torsion_atom_site_label_4
_geom_torsion
_geom_torsion_site_symmetry_1
_geom_torsion_site_symmetry_2
_geom_torsion_site_symmetry_3
_geom_torsion_site_symmetry_4
_geom_torsion_publ_flag
O1 C1 C2 C3 -178.92(16) . . . . ?
C6 C1 C2 C3 1.1(3) . . . . ?
C1 C2 C3 C4 0.5(3) . . . . ?
C2 C3 C4 C5 -1.2(3) . . . . ?
C3 C4 C5 C6 0.1(3) . . . . ?
C4 C5 C6 C7 -178.16(17) . . . . ?
C4 C5 C6 C1 1.6(3) . . . . ?
O1 C1 C6 C5 177.90(15) . . . . ?
C2 C1 C6 C5 -2.1(2) . . . . ?
O1 C1 C6 C7 -2.4(2) . . . . ?
C2 C1 C6 C7 177.57(16) . . . . ?
C5 C6 C7 N1 178.17(16) . . . . ?
C1 C6 C7 N1 -1.5(3) . . . . ?
C13 C8 C9 C10 -1.2(3) . . . . ?
N1 C8 C9 C10 -179.43(16) . . . . ?
C8 C9 C10 C11 -0.2(3) . . . . ?
C9 C10 C11 O3 -179.36(17) . . . . ?
C9 C10 C11 C12 1.4(3) . . . . ?
O3 C11 C12 C13 179.45(17) . . . . ?
C10 C11 C12 C13 -1.2(3) . . . . ?
C11 C12 C13 C8 -0.2(3) . . . . ?
C9 C8 C13 C12 1.4(3) . . . . ?
N1 C8 C13 C12 179.51(17) . . . . ?
O2 C15 C16 C17 179.85(17) . . . . ?
C20 C15 C16 C17 0.8(3) . . . . ?
C15 C16 C17 C18 0.5(3) . . . . ?
C16 C17 C18 C19 -1.2(3) . . . . ?
C17 C18 C19 C20 0.5(3) . . . . ?
C18 C19 C20 C21 -178.09(17) . . . . ?
C18 C19 C20 C15 0.7(3) . . . . ?
O2 C15 C20 C19 179.51(16) . . . . ?
C16 C15 C20 C19 -1.4(3) . . . . ?
O2 C15 C20 C21 -1.7(3) . . . . ?
C16 C15 C20 C21 177.40(17) . . . . ?
C19 C20 C21 N2 177.76(16) . . . . ?
C15 C20 C21 N2 -1.1(3) . . . . ?
C27 C22 C23 C24 -0.8(3) . . . . ?
N2 C22 C23 C24 -179.71(16) . . . . ?
C22 C23 C24 C25 0.4(3) . . . . ?
C23 C24 C25 O4 179.63(17) . . . . ?
C23 C24 C25 C26 0.3(3) . . . . ?
O4 C25 C26 C27 -179.94(18) . . . . ?
C24 C25 C26 C27 -0.6(3) . . . . ?
C25 C26 C27 C22 0.1(3) . . . . ?
C23 C22 C27 C26 0.5(3) . . . . ?
N2 C22 C27 C26 179.42(17) . . . . ?
C6 C7 N1 C8 -176.12(16) . . . . ?
C9 C8 N1 C7 -172.66(17) . . . . ?
C13 C8 N1 C7 9.2(3) . . . . ?
C20 C21 N2 C22 -177.25(16) . . . . ?
C23 C22 N2 C21 -172.93(17) . . . . ?
C27 C22 N2 C21 8.2(3) . . . . ?
C2 C1 O1 Co1 21.4(2) . . . . ?
C6 C1 O1 Co1 -158.63(12) . . . . ?
C16 C15 O2 Co1 10.0(3) . . . . ?
C20 C15 O2 Co1 -170.91(12) . . . . ?
C10 C11 O3 C14 1.8(3) . . . . ?
C12 C11 O3 C14 -178.92(16) . . . . ?
C24 C25 O4 C28 4.5(3) . . . . ?
C26 C25 O4 C28 -176.20(17) . . . . ?
